data_9001839
loop_
_publ_author_name
'Yang, H.'
'Downs, R. T.'
'Finger, L. W.'
'Hazen, R. M.'
'Prewitt, C. T.'

_publ_section_title
;
 Compressibility and crystal structure of kyanite, Al2SiO5, at high pressure
 Sample: at P = 3.73 GPa
;
_journal_name_full 'American Mineralogist'
_journal_page_first 467
_journal_page_last 474
_journal_volume 82
_journal_year 1997
_chemical_formula_sum 'Al2 O5 Si'
_chemical_name_mineral Kyanite
_space_group_IT_number 2
_symmetry_space_group_name_Hall '-P 1'
_symmetry_space_group_name_H-M 'P -1'
_cell_angle_alpha 90.063
_cell_angle_beta 101.091
_cell_angle_gamma 105.985
_cell_length_a 7.0750
_cell_length_b 7.8027
_cell_length_c 5.5367
_cell_formula_units_Z 4
_cell_volume 287.868
_database_code_amcsd 0001895
_diffrn_ambient_pressure 3.73e+06
_exptl_crystal_density_diffrn 3.739
_cod_original_formula_sum 'Al2 Si O5'
_cod_database_code 9001839

loop_
_space_group_symop_operation_xyz
x,y,z
-x,-y,-z

loop_
_atom_site_label
_atom_site_fract_x
_atom_site_fract_y
_atom_site_fract_z
_atom_site_U_iso_or_equiv
Al1 0.32410 0.70340 0.45600 0.00519
Al2 0.29850 0.69940 0.95240 0.00456
Al3 0.10010 0.38660 0.64130 0.00431
Al4 0.11240 0.91760 0.16520 0.00456
Si1 0.29590 0.06500 0.70540 0.00418
Si2 0.29190 0.33210 0.19100 0.00481
O1 0.10850 0.14780 0.12990 0.00671
O2 0.12130 0.68370 0.17800 0.00633
O3 0.27630 0.45510 0.95470 0.00545
O4 0.28380 0.93660 0.93760 0.00443
O5 0.10830 0.15220 0.66710 0.00633
O6 0.12030 0.63100 0.64000 0.00431
O7 0.28220 0.44560 0.42920 0.00608
O8 0.29250 0.94790 0.46570 0.00545
O9 0.50110 0.27300 0.24390 0.00608
O10 0.50120 0.23270 0.75550 0.00595

loop_
_cod_related_entry_id
_cod_related_entry_database
_cod_related_entry_code
1 AMCSD 0001895
